data_7214221
loop_
_publ_author_name
'D\'eniz, Mariadel'
'Hern\'andez-Rodr\'iguez, Irene'
'Pas\'an, Jorge'
'Fabelo, Oscar'
'Ca\~nadillas-Delgado, Laura'
'Vallejo, Julia'
'Julve, Miguel'
'Lloret, Francesc'
'Ruiz-P\'erez, Catalina'

_publ_section_title
;
 Syntheses, crystal structures and magnetic properties of five new
 manganese(ii) complexes: influence of the conformation of different
 alkyl/aryl substituted malonate ligands on the crystal packing
;
_journal_issue 13
_journal_name_full CrystEngComm
_journal_page_first 2766
_journal_paper_doi 10.1039/c3ce42086h
_journal_volume 16
_journal_year 2014
_chemical_formula_sum 'C7 H12 Mn O5'
_chemical_formula_weight 231.11
_chemical_name_systematic
;
 ?
;
_space_group_IT_number 64
_symmetry_cell_setting orthorhombic
_symmetry_space_group_name_Hall '-C 2ac 2'
_symmetry_space_group_name_H-M 'C m c a'
_atom_sites_solution_hydrogens geom
_atom_sites_solution_primary direct
_atom_sites_solution_secondary difmap
_audit_creation_method SHELXL-97
_cell_angle_alpha 90.00
_cell_angle_beta 90.00
_cell_angle_gamma 90.00
_cell_formula_units_Z 8
_cell_length_a 24.711(2)
_cell_length_b 6.8871(4)
_cell_length_c 10.9942(6)
_cell_measurement_temperature 293(2)
_cell_volume 1871.1(2)
_computing_cell_refinement
;
CrysAlisPro, Agilent Technologies,
Version 1.171.35.11 (release 16-05-2011 CrysAlis171 .NET)
(compiled May 16 2011,17:55:39)
;
_computing_data_collection
;
CrysAlisPro, Agilent Technologies,
Version 1.171.35.11 (release 16-05-2011 CrysAlis171 .NET)
(compiled May 16 2011,17:55:39)
;
_computing_data_reduction
;
CrysAlisPro, Agilent Technologies,
Version 1.171.35.11 (release 16-05-2011 CrysAlis171 .NET)
(compiled May 16 2011,17:55:39)
;
_computing_structure_refinement 'SHELXL-97 (Sheldrick, 1997)'
_computing_structure_solution 'Sir92 (Giacovazzo et al, 1993)'
_diffrn_ambient_temperature 293(2)
_diffrn_detector 'CCD plate'
_diffrn_detector_area_resol_mean 10.5953
_diffrn_measured_fraction_theta_full 0.972
_diffrn_measured_fraction_theta_max 0.972
_diffrn_measurement_device_type 'SuperNova, Dual, Cu at zero, Atlas'
_diffrn_measurement_method 'CCD rotation images, thick slices'
_diffrn_radiation_monochromator mirror
_diffrn_radiation_probe x-ray
_diffrn_radiation_source 'SuperNova (Mo) X-ray Source'
_diffrn_radiation_type MoK\a
_diffrn_radiation_wavelength 0.71073
_diffrn_reflns_av_R_equivalents 0.0252
_diffrn_reflns_av_sigmaI/netI 0.0313
_diffrn_reflns_limit_h_max 20
_diffrn_reflns_limit_h_min -32
_diffrn_reflns_limit_k_max 9
_diffrn_reflns_limit_k_min -7
_diffrn_reflns_limit_l_max 13
_diffrn_reflns_limit_l_min -15
_diffrn_reflns_number 2742
_diffrn_reflns_theta_full 28.04
_diffrn_reflns_theta_max 28.04
_diffrn_reflns_theta_min 3.30
_exptl_absorpt_coefficient_mu 1.398
_exptl_absorpt_correction_type none
_exptl_crystal_colour Pink
_exptl_crystal_density_diffrn 1.641
_exptl_crystal_density_method 'not measured'
_exptl_crystal_description Needle
_exptl_crystal_F_000 952
_exptl_crystal_size_max 0.12
_exptl_crystal_size_mid 0.02
_exptl_crystal_size_min 0.02
_refine_diff_density_max 0.466
_refine_diff_density_min -0.377
_refine_diff_density_rms 0.073
_refine_ls_extinction_method none
_refine_ls_goodness_of_fit_ref 1.091
_refine_ls_hydrogen_treatment mixed
_refine_ls_matrix_type full
_refine_ls_number_parameters 67
_refine_ls_number_reflns 1128
_refine_ls_number_restraints 1
_refine_ls_restrained_S_all 1.092
_refine_ls_R_factor_all 0.0435
_refine_ls_R_factor_gt 0.0349
_refine_ls_shift/su_max 0.000
_refine_ls_shift/su_mean 0.000
_refine_ls_structure_factor_coef Fsqd
_refine_ls_weighting_details 'calc w=1/[\s^2^(Fo^2^)+(0.0343P)^2^+3.2329P] where P=(Fo^2^+2Fc^2^)/3'
_refine_ls_weighting_scheme calc
_refine_ls_wR_factor_gt 0.0806
_refine_ls_wR_factor_ref 0.0867
_reflns_number_gt 976
_reflns_number_total 1128
_reflns_threshold_expression >2sigma(I)
_cod_data_source_file c3ce42086h2.cif
_cod_data_source_block ull2181
_cod_depositor_comments
;
The following automatic conversions were performed:

'_symmetry_cell_setting' value 'Orthorhombic' changed to
'orthorhombic' according to
/usr/data/users/saulius/crontab/automatic-downloads/current/RSC/lib/dictionaries/cif_core.dic
dictionary named 'cif_core.dic' version 2.4.2 from 2011-04-26.

Automatic conversion script
Id: cif_fix_values 2281 2013-09-26 08:29:07Z andrius 
;
_cod_original_sg_symbol_H-M Cmca
_cod_database_code 7214221

loop_
_symmetry_equiv_pos_as_xyz
'x, y, z'
'-x+1/2, -y, z+1/2'
'x, -y, -z'
'-x+1/2, y, -z+1/2'
'x+1/2, y+1/2, z'
'-x+1, -y+1/2, z+1/2'
'x+1/2, -y+1/2, -z'
'-x+1, y+1/2, -z+1/2'
'-x, -y, -z'
'x-1/2, y, -z-1/2'
'-x, y, z'
'x-1/2, -y, z-1/2'
'-x+1/2, -y+1/2, -z'
'x, y+1/2, -z-1/2'
'-x+1/2, y+1/2, z'
'x, -y+1/2, z-1/2'

loop_
_atom_site_label
_atom_site_type_symbol
_atom_site_fract_x
_atom_site_fract_y
_atom_site_fract_z
_atom_site_U_iso_or_equiv
_atom_site_adp_type
_atom_site_occupancy
_atom_site_symmetry_multiplicity
_atom_site_calc_flag
_atom_site_refinement_flags
Mn1 Mn 0.5000 0.15687(7) 0.28458(4) 0.02081(16) Uani 1 2 d S
O1W O 0.5000 -0.1352(3) 0.38174(18) 0.0228(5) Uani 1 2 d SD
O2 O 0.55905(8) 0.2518(3) 0.41732(15) 0.0429(5) Uani 1 1 d .
O1 O 0.56426(8) 0.5279(3) 0.31739(15) 0.0492(6) Uani 1 1 d .
C1 C 0.57739(9) 0.4200(4) 0.40342(18) 0.0257(5) Uani 1 1 d .
C2 C 0.61689(12) 0.5000 0.5000 0.0215(6) Uani 1 2 d S
C3 C 0.65148(11) 0.3336(4) 0.5511(3) 0.0409(7) Uani 1 1 d .
H3A H 0.6275 0.2357 0.5844 0.049 Uiso 1 1 calc R
H3B H 0.6712 0.2745 0.4844 0.049 Uiso 1 1 calc R
C4 C 0.69159(16) 0.3918(6) 0.6486(4) 0.0814(13) Uani 1 1 d .
H4A H 0.7114 0.2795 0.6749 0.122 Uiso 1 1 calc R
H4B H 0.6725 0.4468 0.7164 0.122 Uiso 1 1 calc R
H4C H 0.7163 0.4861 0.6162 0.122 Uiso 1 1 calc R
H1WA H 0.5285(9) -0.161(4) 0.426(2) 0.060(10) Uiso 1 1 d D

loop_
_atom_site_aniso_label
_atom_site_aniso_U_11
_atom_site_aniso_U_22
_atom_site_aniso_U_33
_atom_site_aniso_U_23
_atom_site_aniso_U_13
_atom_site_aniso_U_12
Mn1 0.0334(3) 0.0165(3) 0.0125(2) -0.00202(16) 0.000 0.000
O1W 0.0314(12) 0.0205(11) 0.0164(9) 0.0015(8) 0.000 0.000
O2 0.0496(11) 0.0492(12) 0.0300(9) -0.0126(9) 0.0004(9) -0.0241(10)
O1 0.0548(12) 0.0652(14) 0.0276(9) -0.0004(9) -0.0154(9) 0.0251(11)
C1 0.0219(10) 0.0364(13) 0.0188(9) -0.0093(9) 0.0014(8) 0.0042(10)
C2 0.0209(14) 0.0247(16) 0.0188(13) -0.0025(12) 0.000 0.000
C3 0.0351(13) 0.0366(15) 0.0509(16) 0.0047(12) -0.0118(12) 0.0064(12)
C4 0.059(2) 0.097(3) 0.088(3) 0.013(3) -0.042(2) 0.002(2)

loop_
_atom_type_symbol
_atom_type_description
_atom_type_scat_dispersion_real
_atom_type_scat_dispersion_imag
_atom_type_scat_source
C C 0.0033 0.0016 'International Tables Vol C Tables 4.2.6.8 and 6.1.1.4'
H H 0.0000 0.0000 'International Tables Vol C Tables 4.2.6.8 and 6.1.1.4'
Mn Mn 0.3368 0.7283 'International Tables Vol C Tables 4.2.6.8 and 6.1.1.4'
O O 0.0106 0.0060 'International Tables Vol C Tables 4.2.6.8 and 6.1.1.4'

loop_
_geom_angle_atom_site_label_1
_geom_angle_atom_site_label_2
_geom_angle_atom_site_label_3
_geom_angle
_geom_angle_site_symmetry_1
_geom_angle_site_symmetry_3
O1 Mn1 O1 95.97(12) 8_545 14_546
O1 Mn1 O2 168.52(7) 8_545 .
O1 Mn1 O2 88.76(8) 14_546 .
O1 Mn1 O2 88.76(8) 8_545 11_655
O1 Mn1 O2 168.52(7) 14_546 11_655
O2 Mn1 O2 84.77(10) . 11_655
O1 Mn1 O1W 83.05(7) 8_545 .
O1 Mn1 O1W 83.05(7) 14_546 .
O2 Mn1 O1W 87.17(7) . .
O2 Mn1 O1W 87.17(7) 11_655 .
O1 Mn1 O1W 80.98(6) 8_545 14_556
O1 Mn1 O1W 80.98(6) 14_546 14_556
O2 Mn1 O1W 110.15(7) . 14_556
O2 Mn1 O1W 110.15(7) 11_655 14_556
O1W Mn1 O1W 156.03(7) . 14_556
Mn1 O1W Mn1 100.09(8) . 14_546
C1 O2 Mn1 116.15(16) . .
C1 O1 Mn1 147.11(19) . 14_556
O1 C1 O2 123.4(2) . .
O1 C1 C2 118.3(2) . .
O2 C1 C2 118.34(18) . .
C3 C2 C3 112.4(3) . 3_566
C3 C2 C1 111.51(14) . 3_566
C3 C2 C1 109.69(14) 3_566 3_566
C3 C2 C1 109.69(14) . .
C3 C2 C1 111.51(14) 3_566 .
C1 C2 C1 101.6(2) 3_566 .
C4 C3 C2 115.2(2) . .

loop_
_geom_bond_atom_site_label_1
_geom_bond_atom_site_label_2
_geom_bond_distance
_geom_bond_site_symmetry_2
Mn1 O1 2.1371(18) 8_545
Mn1 O1 2.1371(18) 14_546
Mn1 O2 2.1649(17) .
Mn1 O2 2.1649(17) 11_655
Mn1 O1W 2.278(2) .
Mn1 O1W 2.323(2) 14_556
O1W Mn1 2.323(2) 14_546
O2 C1 1.253(3) .
O1 C1 1.246(3) .
O1 Mn1 2.1371(18) 14_556
C1 C2 1.544(3) .
C2 C3 1.536(3) .
C2 C3 1.536(3) 3_566
C2 C1 1.544(3) 3_566
C3 C4 1.514(4) .
